data_7160034
loop_
_publ_author_name
'Prasanna, Ram'
'Banik, Swarnayu'
'Ajay, Chidrawar'
'Sridhar, B.'
'Mohapatra, Debendra K.'
'Subba Reddy, B. V.'

_publ_section_title
;
 Catalyst-free photoarylation of 2-aryl-2<i>H</i>-indazoles by
 carbon-iodine bond activation.
;
_journal_issue 30
_journal_name_full 'Organic &amp; biomolecular chemistry'
_journal_page_first 6129
_journal_page_last 6134
_journal_paper_doi 10.1039/d4ob00820k
_journal_volume 22
_journal_year 2024
_chemical_formula_moiety 'C18 H14 O4'
_chemical_formula_sum 'C18 H14 O4'
_chemical_formula_weight 294.29
_space_group_crystal_system monoclinic
_space_group_IT_number 15
_space_group_name_Hall '-C 2yc'
_space_group_name_H-M_alt 'C 1 2/c 1'
_atom_sites_solution_hydrogens geom
_audit_creation_method SHELXL-2019/2
_audit_update_record
;
2023-12-05 deposited with the CCDC.	2024-07-05 downloaded from the CCDC.
;
_cell_angle_alpha 90
_cell_angle_beta 96.449(4)
_cell_angle_gamma 90
_cell_formula_units_Z 8
_cell_length_a 24.420(3)
_cell_length_b 9.1758(11)
_cell_length_c 13.2477(17)
_cell_measurement_reflns_used 6299
_cell_measurement_temperature 294(2)
_cell_measurement_theta_max 28.6905
_cell_measurement_theta_min 2.373
_cell_volume 2949.7(6)
_computing_cell_refinement '<i>SAINT</i> (Bruker, 2016)'
_computing_data_collection '<i>APEX3</i> (Bruker, 2016)'
_computing_data_reduction 'Bruker SAINT'
_computing_molecular_graphics 'Bruker SHELXTL'
_computing_publication_material 'Bruker SHELXTL'
_computing_structure_refinement 'SHELXL-2018/3 (Sheldrick, 2018)'
_computing_structure_solution 'SHELXT 2018/2 (Sheldrick, 2018)'
_diffrn_ambient_temperature 294(2)
_diffrn_measured_fraction_theta_full 0.991
_diffrn_measured_fraction_theta_max 0.965
_diffrn_measurement_device_type 'Bruker D8 QUEST PHOTON-100'
_diffrn_measurement_method '\w and \f'
_diffrn_radiation_type MoK\a
_diffrn_radiation_wavelength 0.71073
_diffrn_reflns_av_R_equivalents 0.0417
_diffrn_reflns_av_unetI/netI 0.0455
_diffrn_reflns_Laue_measured_fraction_full 0.991
_diffrn_reflns_Laue_measured_fraction_max 0.965
_diffrn_reflns_limit_h_max 34
_diffrn_reflns_limit_h_min -21
_diffrn_reflns_limit_k_max 12
_diffrn_reflns_limit_k_min -13
_diffrn_reflns_limit_l_max 18
_diffrn_reflns_limit_l_min -18
_diffrn_reflns_number 17945
_diffrn_reflns_point_group_measured_fraction_full 0.991
_diffrn_reflns_point_group_measured_fraction_max 0.965
_diffrn_reflns_theta_full 25.242
_diffrn_reflns_theta_max 30.494
_diffrn_reflns_theta_min 2.373
_exptl_absorpt_coefficient_mu 0.094
_exptl_absorpt_correction_T_max 0.7461
_exptl_absorpt_correction_T_min 0.6624
_exptl_absorpt_correction_type multi-scan
_exptl_absorpt_process_details
;
 SADABS 2016/2: Krause, L., Herbst-Irmer, R., Sheldrick G.M. & Stalke D.,
 J. Appl. Cryst. 48 (2015) 3-10
;
_exptl_crystal_colour colourless
_exptl_crystal_density_diffrn 1.325
_exptl_crystal_description block
_exptl_crystal_F_000 1232
_exptl_crystal_size_max 0.260
_exptl_crystal_size_mid 0.240
_exptl_crystal_size_min 0.180
_refine_diff_density_max 0.202
_refine_diff_density_min -0.168
_refine_diff_density_rms 0.037
_refine_ls_extinction_method none
_refine_ls_goodness_of_fit_ref 1.018
_refine_ls_hydrogen_treatment constr
_refine_ls_matrix_type full
_refine_ls_number_parameters 201
_refine_ls_number_reflns 4331
_refine_ls_number_restraints 0
_refine_ls_restrained_S_all 1.018
_refine_ls_R_factor_all 0.1078
_refine_ls_R_factor_gt 0.0511
_refine_ls_shift/su_max 0.000
_refine_ls_shift/su_mean 0.000
_refine_ls_structure_factor_coef Fsqd
_refine_ls_weighting_details 'w=1/[\s^2^(Fo^2^)+(0.0786P)^2^+1.0665P] where P=(Fo^2^+2Fc^2^)/3'
_refine_ls_weighting_scheme calc
_refine_ls_wR_factor_gt 0.1332
_refine_ls_wR_factor_ref 0.1778
_reflns_Friedel_coverage 0.000
_reflns_number_gt 2319
_reflns_number_total 4331
_reflns_threshold_expression 'I > 2\s(I)'
_cod_data_source_file d4ob00820k2.cif
_cod_data_source_block KB824_0m
_cod_depositor_comments 'Adding full bibliography for 7160034.cif.'
_cod_original_sg_symbol_H-M 'C 2/c'
_cod_database_code 7160034
_shelx_shelxl_version_number 2019/2
_shelx_space_group_comment
;
The symmetry employed for this shelxl refinement is uniquely defined
by the following loop, which should always be used as a source of
symmetry information in preference to the above space-group names.
They are only intended as comments.
;
_shelx_estimated_absorpt_t_min 0.976
_shelx_estimated_absorpt_t_max 0.983

loop_
_space_group_symop_operation_xyz
'x, y, z'
'-x, y, -z+1/2'
'x+1/2, y+1/2, z'
'-x+1/2, y+1/2, -z+1/2'
'-x, -y, -z'
'x, -y, z-1/2'
'-x+1/2, -y+1/2, -z'
'x+1/2, -y+1/2, z-1/2'

loop_
_atom_site_label
_atom_site_type_symbol
_atom_site_fract_x
_atom_site_fract_y
_atom_site_fract_z
_atom_site_U_iso_or_equiv
_atom_site_adp_type
_atom_site_occupancy
_atom_site_site_symmetry_order
_atom_site_calc_flag
_atom_site_refinement_flags_posn
_atom_site_refinement_flags_adp
_atom_site_refinement_flags_occupancy
_atom_site_disorder_assembly
_atom_site_disorder_group
C1 C 0.27183(8) 0.4976(2) 0.41946(15) 0.0657(5) Uani 1 1 d . . . . .
H1 H 0.284459 0.494582 0.355827 0.079 Uiso 1 1 calc R U . . .
C2 C 0.22614(8) 0.5801(2) 0.43324(18) 0.0761(6) Uani 1 1 d . . . . .
H2 H 0.207885 0.631220 0.378904 0.091 Uiso 1 1 calc R U . . .
C3 C 0.20731(9) 0.5869(2) 0.5283(2) 0.0771(6) Uani 1 1 d . . . . .
H3 H 0.177178 0.645260 0.537845 0.093 Uiso 1 1 calc R U . . .
C4 C 0.23288(8) 0.5082(2) 0.60799(17) 0.0694(5) Uani 1 1 d . . . . .
H4 H 0.220138 0.512495 0.671484 0.083 Uiso 1 1 calc R U . . .
C5 C 0.27776(7) 0.42244(19) 0.59313(13) 0.0556(4) Uani 1 1 d . . . . .
C6 C 0.29958(7) 0.41826(17) 0.49990(13) 0.0526(4) Uani 1 1 d . . . . .
C7 C 0.34873(7) 0.33119(16) 0.49229(12) 0.0484(4) Uani 1 1 d . . . . .
C8 C 0.36877(7) 0.25037(17) 0.57438(12) 0.0498(4) Uani 1 1 d . . . . .
C9 C 0.34340(7) 0.24899(19) 0.66868(13) 0.0547(4) Uani 1 1 d . . . . .
C10 C 0.41929(7) 0.15862(17) 0.57739(12) 0.0511(4) Uani 1 1 d . . . . .
C11 C 0.51560(8) 0.1523(3) 0.61972(18) 0.0789(6) Uani 1 1 d . . . . .
H11A H 0.524755 0.127414 0.553247 0.118 Uiso 1 1 calc R U . . .
H11B H 0.511603 0.064797 0.657957 0.118 Uiso 1 1 calc R U . . .
H11C H 0.544438 0.211109 0.653981 0.118 Uiso 1 1 calc R U . . .
C12 C 0.37564(7) 0.33275(16) 0.39669(12) 0.0492(4) Uani 1 1 d . . . . .
C13 C 0.39330(8) 0.46278(18) 0.35704(12) 0.0561(4) Uani 1 1 d . . . . .
H13 H 0.389053 0.549774 0.391332 0.067 Uiso 1 1 calc R U . . .
C14 C 0.41710(8) 0.46388(19) 0.26714(13) 0.0592(4) Uani 1 1 d . . . . .
H14 H 0.429486 0.551537 0.242739 0.071 Uiso 1 1 calc R U . . .
C15 C 0.42285(7) 0.33706(19) 0.21277(12) 0.0562(4) Uani 1 1 d . . . . .
C16 C 0.40561(8) 0.2074(2) 0.25292(13) 0.0610(5) Uani 1 1 d . . . . .
H16 H 0.409408 0.120748 0.217956 0.073 Uiso 1 1 calc R U . . .
C17 C 0.38287(8) 0.20459(18) 0.34404(13) 0.0560(4) Uani 1 1 d . . . . .
H17 H 0.372353 0.116138 0.370202 0.067 Uiso 1 1 calc R U . . .
C18 C 0.44707(10) 0.3395(2) 0.11270(14) 0.0768(6) Uani 1 1 d . . . . .
H18A H 0.420373 0.303417 0.059903 0.115 Uiso 1 1 calc R U . . .
H18B H 0.479336 0.279068 0.117433 0.115 Uiso 1 1 calc R U . . .
H18C H 0.456878 0.437675 0.097204 0.115 Uiso 1 1 calc R U . . .
O1 O 0.29948(5) 0.33949(13) 0.67451(9) 0.0619(3) Uani 1 1 d . . . . .
O2 O 0.35903(6) 0.17651(15) 0.74244(10) 0.0716(4) Uani 1 1 d . . . . .
O3 O 0.41954(6) 0.03188(14) 0.55482(12) 0.0757(4) Uani 1 1 d . . . . .
O4 O 0.46428(5) 0.23306(14) 0.61060(10) 0.0658(4) Uani 1 1 d . . . . .

loop_
_atom_site_aniso_label
_atom_site_aniso_U_11
_atom_site_aniso_U_22
_atom_site_aniso_U_33
_atom_site_aniso_U_23
_atom_site_aniso_U_13
_atom_site_aniso_U_12
C1 0.0644(11) 0.0683(11) 0.0632(11) -0.0007(9) 0.0018(9) 0.0027(9)
C2 0.0607(12) 0.0721(12) 0.0912(16) 0.0025(11) -0.0095(11) 0.0069(10)
C3 0.0550(11) 0.0714(12) 0.1050(17) -0.0147(12) 0.0090(11) 0.0052(9)
C4 0.0539(10) 0.0771(12) 0.0786(13) -0.0172(10) 0.0131(9) -0.0035(9)
C5 0.0503(9) 0.0593(9) 0.0573(10) -0.0089(8) 0.0071(8) -0.0058(8)
C6 0.0528(9) 0.0527(9) 0.0519(9) -0.0062(7) 0.0035(7) -0.0028(7)
C7 0.0548(9) 0.0475(8) 0.0435(8) -0.0042(6) 0.0075(7) -0.0038(7)
C8 0.0559(10) 0.0516(8) 0.0427(8) 0.0001(7) 0.0088(7) -0.0043(7)
C9 0.0564(10) 0.0630(10) 0.0457(9) -0.0010(8) 0.0096(7) -0.0070(8)
C10 0.0612(10) 0.0520(9) 0.0413(8) 0.0052(7) 0.0105(7) -0.0010(7)
C11 0.0582(12) 0.1018(16) 0.0773(14) -0.0113(12) 0.0100(10) 0.0122(11)
C12 0.0561(9) 0.0504(8) 0.0410(8) -0.0003(6) 0.0045(7) 0.0011(7)
C13 0.0750(12) 0.0472(8) 0.0465(9) -0.0011(7) 0.0088(8) 0.0019(8)
C14 0.0748(12) 0.0545(9) 0.0490(9) 0.0076(7) 0.0098(8) -0.0005(8)
C15 0.0628(11) 0.0648(10) 0.0409(8) 0.0007(7) 0.0059(7) 0.0039(8)
C16 0.0758(12) 0.0576(9) 0.0503(10) -0.0103(8) 0.0101(9) -0.0013(9)
C17 0.0693(11) 0.0507(8) 0.0489(9) -0.0016(7) 0.0110(8) -0.0051(8)
C18 0.0934(15) 0.0909(14) 0.0484(11) 0.0011(9) 0.0176(10) 0.0008(12)
O1 0.0604(8) 0.0767(8) 0.0506(7) -0.0043(6) 0.0156(6) -0.0001(6)
O2 0.0767(9) 0.0899(10) 0.0495(7) 0.0141(6) 0.0126(6) -0.0036(7)
O3 0.0754(9) 0.0531(7) 0.0989(11) -0.0015(7) 0.0106(8) 0.0032(6)
O4 0.0577(8) 0.0701(8) 0.0695(8) -0.0123(6) 0.0066(6) 0.0012(6)

loop_
_atom_type_symbol
_atom_type_description
_atom_type_scat_dispersion_real
_atom_type_scat_dispersion_imag
_atom_type_scat_source
C C 0.0033 0.0016 'International Tables Vol C Tables 4.2.6.8 and 6.1.1.4'
H H 0.0000 0.0000 'International Tables Vol C Tables 4.2.6.8 and 6.1.1.4'
O O 0.0106 0.0060 'International Tables Vol C Tables 4.2.6.8 and 6.1.1.4'

loop_
_geom_angle_atom_site_label_1
_geom_angle_atom_site_label_2
_geom_angle_atom_site_label_3
_geom_angle
_geom_angle_site_symmetry_1
_geom_angle_site_symmetry_3
_geom_angle_publ_flag
C2 C1 C6 120.97(19) . . ?
C2 C1 H1 119.5 . . ?
C6 C1 H1 119.5 . . ?
C1 C2 C3 120.0(2) . . ?
C1 C2 H2 120.0 . . ?
C3 C2 H2 120.0 . . ?
C4 C3 C2 120.38(19) . . ?
C4 C3 H3 119.8 . . ?
C2 C3 H3 119.8 . . ?
C3 C4 C5 119.38(19) . . ?
C3 C4 H4 120.3 . . ?
C5 C4 H4 120.3 . . ?
O1 C5 C4 116.46(16) . . ?
O1 C5 C6 121.64(15) . . ?
C4 C5 C6 121.89(18) . . ?
C5 C6 C1 117.22(16) . . ?
C5 C6 C7 118.37(15) . . ?
C1 C6 C7 124.41(16) . . ?
C8 C7 C6 117.98(15) . . ?
C8 C7 C12 122.06(15) . . ?
C6 C7 C12 119.96(14) . . ?
C7 C8 C9 122.76(16) . . ?
C7 C8 C10 123.46(14) . . ?
C9 C8 C10 113.76(14) . . ?
O2 C9 O1 117.89(15) . . ?
O2 C9 C8 124.95(17) . . ?
O1 C9 C8 117.13(15) . . ?
O3 C10 O4 123.65(16) . . ?
O3 C10 C8 124.58(16) . . ?
O4 C10 C8 111.74(14) . . ?
O4 C11 H11A 109.5 . . ?
O4 C11 H11B 109.5 . . ?
H11A C11 H11B 109.5 . . ?
O4 C11 H11C 109.5 . . ?
H11A C11 H11C 109.5 . . ?
H11B C11 H11C 109.5 . . ?
C17 C12 C13 118.31(15) . . ?
C17 C12 C7 120.78(14) . . ?
C13 C12 C7 120.91(13) . . ?
C14 C13 C12 120.63(15) . . ?
C14 C13 H13 119.7 . . ?
C12 C13 H13 119.7 . . ?
C13 C14 C15 121.28(16) . . ?
C13 C14 H14 119.4 . . ?
C15 C14 H14 119.4 . . ?
C14 C15 C16 117.93(16) . . ?
C14 C15 C18 121.10(16) . . ?
C16 C15 C18 120.97(16) . . ?
C17 C16 C15 121.25(16) . . ?
C17 C16 H16 119.4 . . ?
C15 C16 H16 119.4 . . ?
C16 C17 C12 120.55(15) . . ?
C16 C17 H17 119.7 . . ?
C12 C17 H17 119.7 . . ?
C15 C18 H18A 109.5 . . ?
C15 C18 H18B 109.5 . . ?
H18A C18 H18B 109.5 . . ?
C15 C18 H18C 109.5 . . ?
H18A C18 H18C 109.5 . . ?
H18B C18 H18C 109.5 . . ?
C9 O1 C5 121.87(13) . . ?
C10 O4 C11 116.15(15) . . ?

loop_
_geom_bond_atom_site_label_1
_geom_bond_atom_site_label_2
_geom_bond_distance
_geom_bond_site_symmetry_2
_geom_bond_publ_flag
C1 C2 1.377(3) . ?
C1 C6 1.401(2) . ?
C1 H1 0.9300 . ?
C2 C3 1.389(3) . ?
C2 H2 0.9300 . ?
C3 C4 1.371(3) . ?
C3 H3 0.9300 . ?
C4 C5 1.381(3) . ?
C4 H4 0.9300 . ?
C5 O1 1.376(2) . ?
C5 C6 1.399(2) . ?
C6 C7 1.455(2) . ?
C7 C8 1.361(2) . ?
C7 C12 1.491(2) . ?
C8 C9 1.455(2) . ?
C8 C10 1.491(2) . ?
C9 O2 1.208(2) . ?
C9 O1 1.366(2) . ?
C10 O3 1.201(2) . ?
C10 O4 1.326(2) . ?
C11 O4 1.449(2) . ?
C11 H11A 0.9600 . ?
C11 H11B 0.9600 . ?
C11 H11C 0.9600 . ?
C12 C17 1.389(2) . ?
C12 C13 1.392(2) . ?
C13 C14 1.383(2) . ?
C13 H13 0.9300 . ?
C14 C15 1.384(2) . ?
C14 H14 0.9300 . ?
C15 C16 1.388(3) . ?
C15 C18 1.511(2) . ?
C16 C17 1.384(2) . ?
C16 H16 0.9300 . ?
C17 H17 0.9300 . ?
C18 H18A 0.9600 . ?
C18 H18B 0.9600 . ?
C18 H18C 0.9600 . ?

loop_
_geom_torsion_atom_site_label_1
_geom_torsion_atom_site_label_2
_geom_torsion_atom_site_label_3
_geom_torsion_atom_site_label_4
_geom_torsion
_geom_torsion_site_symmetry_1
_geom_torsion_site_symmetry_2
_geom_torsion_site_symmetry_3
_geom_torsion_site_symmetry_4
_geom_torsion_publ_flag
C6 C1 C2 C3 0.8(3) . . . . ?
C1 C2 C3 C4 -2.1(3) . . . . ?
C2 C3 C4 C5 0.3(3) . . . . ?
C3 C4 C5 O1 -176.23(16) . . . . ?
C3 C4 C5 C6 2.9(3) . . . . ?
O1 C5 C6 C1 174.98(15) . . . . ?
C4 C5 C6 C1 -4.1(2) . . . . ?
O1 C5 C6 C7 -4.3(2) . . . . ?
C4 C5 C6 C7 176.69(16) . . . . ?
C2 C1 C6 C5 2.2(3) . . . . ?
C2 C1 C6 C7 -178.61(17) . . . . ?
C5 C6 C7 C8 4.4(2) . . . . ?
C1 C6 C7 C8 -174.79(16) . . . . ?
C5 C6 C7 C12 -175.44(14) . . . . ?
C1 C6 C7 C12 5.4(2) . . . . ?
C6 C7 C8 C9 -0.6(2) . . . . ?
C12 C7 C8 C9 179.24(14) . . . . ?
C6 C7 C8 C10 -178.86(14) . . . . ?
C12 C7 C8 C10 1.0(2) . . . . ?
C7 C8 C9 O2 178.24(17) . . . . ?
C10 C8 C9 O2 -3.3(2) . . . . ?
C7 C8 C9 O1 -3.5(2) . . . . ?
C10 C8 C9 O1 174.93(13) . . . . ?
C7 C8 C10 O3 -92.3(2) . . . . ?
C9 C8 C10 O3 89.3(2) . . . . ?
C7 C8 C10 O4 89.28(19) . . . . ?
C9 C8 C10 O4 -89.13(17) . . . . ?
C8 C7 C12 C17 58.0(2) . . . . ?
C6 C7 C12 C17 -122.22(17) . . . . ?
C8 C7 C12 C13 -123.12(18) . . . . ?
C6 C7 C12 C13 56.7(2) . . . . ?
C17 C12 C13 C14 0.4(3) . . . . ?
C7 C12 C13 C14 -178.54(16) . . . . ?
C12 C13 C14 C15 1.6(3) . . . . ?
C13 C14 C15 C16 -2.1(3) . . . . ?
C13 C14 C15 C18 177.84(17) . . . . ?
C14 C15 C16 C17 0.6(3) . . . . ?
C18 C15 C16 C17 -179.33(17) . . . . ?
C15 C16 C17 C12 1.4(3) . . . . ?
C13 C12 C17 C16 -1.9(3) . . . . ?
C7 C12 C17 C16 177.07(16) . . . . ?
O2 C9 O1 C5 -177.83(15) . . . . ?
C8 C9 O1 C5 3.8(2) . . . . ?
C4 C5 O1 C9 179.15(15) . . . . ?
C6 C5 O1 C9 0.1(2) . . . . ?
O3 C10 O4 C11 -0.5(2) . . . . ?
C8 C10 O4 C11 177.97(15) . . . . ?
